data_7059586
loop_
_publ_author_name
'Bano, Kulsum'
'Anga, Srinivas'
'Jain, Archana'
'Nayek, Hari Pada'
'Panda, Tarun K.'

_publ_section_title
;
 Hydroamination of isocyanates and isothiocyanates by alkaline earth metal
 initiators supported by a bulky iminopyrrolyl ligand
;
_journal_issue 22
_journal_name_full 'New Journal of Chemistry'
_journal_page_first 9419
_journal_page_last 9428
_journal_paper_doi 10.1039/D0NJ01509A
_journal_volume 44
_journal_year 2020
_chemical_formula_moiety 'C44 H50 Ba I N3 O3'
_chemical_formula_sum 'C44 H50 Ba I N3 O3'
_chemical_formula_weight 933.11
_space_group_crystal_system triclinic
_space_group_IT_number 2
_space_group_name_Hall '-P 1'
_space_group_name_H-M_alt 'P -1'
_atom_sites_solution_hydrogens geom
_audit_creation_method SHELXL-2018/3
_audit_update_record
;
2020-05-03 deposited with the CCDC.	2020-05-06 downloaded from the CCDC.
;
_cell_angle_alpha 70.473(7)
_cell_angle_beta 88.531(7)
_cell_angle_gamma 78.573(7)
_cell_formula_units_Z 2
_cell_length_a 11.6395(10)
_cell_length_b 12.1693(9)
_cell_length_c 15.5997(12)
_cell_measurement_reflns_used 7814
_cell_measurement_temperature 150(2)
_cell_measurement_theta_max 70.82
_cell_measurement_theta_min 3.88
_cell_volume 2039.3(3)
_computing_cell_refinement
'CrysAlisPro, Agilent Technologies,Version 1.171.35.19 (release 27-10-2011CrysAlis171 .NET)(compiled Oct 27'
_computing_data_collection
'CrysAlisPro, Agilent Technologies,Version 1.171.35.19 (release 27-10-2011CrysAlis171 .NET)(compiled Oct 27'
_computing_data_reduction
'CrysAlisPro, Agilent Technologies,Version 1.171.35.19 (release 27-10-2011CrysAlis171 .NET)(compiled Oct 27'
_computing_molecular_graphics 'ORTEP III & Olex 2.1'
_computing_publication_material WinGX
_computing_structure_refinement 'SHELXL-2018/3 (Sheldrick, 2018)'
_computing_structure_solution 'SHELXL-2018/3 (Sheldrick, 2018)'
_diffrn_ambient_temperature 150(2)
_diffrn_measured_fraction_theta_full 0.999
_diffrn_measured_fraction_theta_max 0.978
_diffrn_measurement_device_type 'SuperNova, Dual, Cu at zero, Eos'
_diffrn_radiation_type CuK\a
_diffrn_radiation_wavelength 1.54184
_diffrn_reflns_av_R_equivalents 0.0511
_diffrn_reflns_av_unetI/netI 0.0542
_diffrn_reflns_Laue_measured_fraction_full 0.999
_diffrn_reflns_Laue_measured_fraction_max 0.978
_diffrn_reflns_limit_h_max 14
_diffrn_reflns_limit_h_min -13
_diffrn_reflns_limit_k_max 14
_diffrn_reflns_limit_k_min -11
_diffrn_reflns_limit_l_max 17
_diffrn_reflns_limit_l_min -18
_diffrn_reflns_number 14876
_diffrn_reflns_point_group_measured_fraction_full 0.999
_diffrn_reflns_point_group_measured_fraction_max 0.978
_diffrn_reflns_theta_full 67.684
_diffrn_reflns_theta_max 70.821
_diffrn_reflns_theta_min 3.878
_exptl_absorpt_coefficient_mu 13.840
_exptl_absorpt_correction_T_max 1.00000
_exptl_absorpt_correction_T_min 0.51946
_exptl_absorpt_correction_type multi-scan
_exptl_crystal_colour colorless
_exptl_crystal_density_diffrn 1.520
_exptl_crystal_description block
_exptl_crystal_F_000 936
_exptl_crystal_size_max 0.19
_exptl_crystal_size_mid 0.17
_exptl_crystal_size_min 0.15
_refine_diff_density_max 0.810
_refine_diff_density_min -1.455
_refine_diff_density_rms 0.114
_refine_ls_extinction_method none
_refine_ls_goodness_of_fit_ref 1.020
_refine_ls_hydrogen_treatment constr
_refine_ls_matrix_type full
_refine_ls_number_parameters 469
_refine_ls_number_reflns 7676
_refine_ls_number_restraints 0
_refine_ls_restrained_S_all 1.020
_refine_ls_R_factor_all 0.0436
_refine_ls_R_factor_gt 0.0391
_refine_ls_shift/su_max 0.002
_refine_ls_shift/su_mean 0.000
_refine_ls_structure_factor_coef Fsqd
_refine_ls_weighting_details 'w=1/[\s^2^(Fo^2^)+(0.0619P)^2^+0.2400P] where P=(Fo^2^+2Fc^2^)/3'
_refine_ls_weighting_scheme calc
_refine_ls_wR_factor_gt 0.1006
_refine_ls_wR_factor_ref 0.1053
_reflns_Friedel_coverage 0.000
_reflns_number_gt 6928
_reflns_number_total 7676
_reflns_threshold_expression 'I > 2\s(I)'
_cod_data_source_file d0nj01509a2.cif
_cod_data_source_block 4
_cod_depositor_comments
;Adding full bibliography for 7059585--7059589.cif.

 Adding full bibliography for 7059585--7059589.cif.
;
_cod_database_code 7059586
_shelx_shelxl_version_number 2018/3
_shelx_space_group_comment
;
The symmetry employed for this shelxl refinement is uniquely defined
by the following loop, which should always be used as a source of
symmetry information in preference to the above space-group names.
They are only intended as comments.
;

loop_
_space_group_symop_operation_xyz
'x, y, z'
'-x, -y, -z'

loop_
_atom_site_label
_atom_site_type_symbol
_atom_site_fract_x
_atom_site_fract_y
_atom_site_fract_z
_atom_site_U_iso_or_equiv
_atom_site_adp_type
_atom_site_occupancy
_atom_site_site_symmetry_order
_atom_site_calc_flag
_atom_site_refinement_flags_posn
_atom_site_refinement_flags_adp
_atom_site_refinement_flags_occupancy
_atom_site_disorder_assembly
_atom_site_disorder_group
Ba1 Ba 0.71101(2) -0.01543(2) 0.74671(2) 0.02282(8) Uani 1 1 d . . . . .
I1 I 0.42797(2) -0.07622(2) 0.78771(2) 0.03745(9) Uani 1 1 d . . . . .
N1 N 0.8291(3) 0.1597(3) 0.71558(19) 0.0217(6) Uani 1 1 d . . . . .
N2 N 0.5886(2) 0.2302(3) 0.73111(19) 0.0204(6) Uani 1 1 d . . . . .
N3 N 0.9839(3) -0.0569(3) 0.74155(19) 0.0220(6) Uani 1 1 d . . . . .
O1 O 0.7419(3) -0.0345(3) 0.9215(2) 0.0498(9) Uani 1 1 d . . . . .
O2 O 0.6526(3) 0.0331(3) 0.56435(19) 0.0391(7) Uani 1 1 d . . . . .
O3 O 0.7417(2) -0.2521(2) 0.76037(17) 0.0280(6) Uani 1 1 d . . . . .
C1 C 0.7821(3) 0.2706(3) 0.7159(2) 0.0211(7) Uani 1 1 d . . . . .
C2 C 0.8702(3) 0.3351(3) 0.7159(2) 0.0258(8) Uani 1 1 d . . . . .
H2 H 0.859598 0.413143 0.715366 0.031 Uiso 1 1 calc R U . . .
C3 C 0.9763(3) 0.2583(3) 0.7167(2) 0.0251(8) Uani 1 1 d . . . . .
H3 H 1.051072 0.274426 0.717046 0.030 Uiso 1 1 calc R U . . .
C4 C 0.9476(3) 0.1511(3) 0.7170(2) 0.0221(7) Uani 1 1 d . . . . .
C5 C 1.0235(3) 0.0379(3) 0.7288(2) 0.0226(7) Uani 1 1 d . . . . .
H5 H 1.104143 0.033541 0.726974 0.027 Uiso 1 1 calc R U . . .
C6 C 1.0730(3) -0.1685(3) 0.7598(2) 0.0234(7) Uani 1 1 d . . . . .
H6 H 1.150101 -0.147000 0.747925 0.028 Uiso 1 1 calc R U . . .
C7 C 0.6575(3) 0.3029(3) 0.7261(2) 0.0203(7) Uani 1 1 d . . . . .
H7 H 0.626219 0.377974 0.729052 0.024 Uiso 1 1 calc R U . . .
C8 C 1.0508(3) -0.2321(3) 0.6944(2) 0.0249(8) Uani 1 1 d . . . . .
C9 C 1.0120(3) -0.1636(4) 0.6037(3) 0.0288(8) Uani 1 1 d . . . . .
H9 H 0.990831 -0.081225 0.586958 0.035 Uiso 1 1 calc R U . . .
C10 C 1.0051(4) -0.2180(4) 0.5400(3) 0.0358(10) Uani 1 1 d . . . . .
H10 H 0.978755 -0.171634 0.480707 0.043 Uiso 1 1 calc R U . . .
C11 C 1.0368(4) -0.3403(4) 0.5627(3) 0.0393(10) Uani 1 1 d . . . . .
H11 H 1.034364 -0.375825 0.518633 0.047 Uiso 1 1 calc R U . . .
C12 C 1.0723(4) -0.4093(4) 0.6521(3) 0.0387(10) Uani 1 1 d . . . . .
H12 H 1.092136 -0.491761 0.668595 0.046 Uiso 1 1 calc R U . . .
C13 C 1.0783(3) -0.3548(4) 0.7172(3) 0.0312(9) Uani 1 1 d . . . . .
H13 H 1.101140 -0.401711 0.777022 0.037 Uiso 1 1 calc R U . . .
C14 C 1.1625(4) -0.2480(4) 0.9192(3) 0.0318(9) Uani 1 1 d . . . . .
H14 H 1.226561 -0.213849 0.896453 0.038 Uiso 1 1 calc R U . . .
C15 C 1.1585(4) -0.3068(4) 1.0126(3) 0.0394(10) Uani 1 1 d . . . . .
H15 H 1.219601 -0.311116 1.051703 0.047 Uiso 1 1 calc R U . . .
C16 C 1.0645(4) -0.3582(4) 1.0472(3) 0.0409(11) Uani 1 1 d . . . . .
H16 H 1.061807 -0.396972 1.109435 0.049 Uiso 1 1 calc R U . . .
C17 C 0.9735(4) -0.3521(4) 0.9886(3) 0.0376(10) Uani 1 1 d . . . . .
H17 H 0.910194 -0.387413 1.011600 0.045 Uiso 1 1 calc R U . . .
C18 C 0.9773(4) -0.2932(3) 0.8958(3) 0.0307(8) Uani 1 1 d . . . . .
H18 H 0.916135 -0.288985 0.856898 0.037 Uiso 1 1 calc R U . . .
C19 C 1.0722(3) -0.2403(3) 0.8602(2) 0.0239(8) Uani 1 1 d . . . . .
C20 C 0.4635(3) 0.2643(3) 0.7499(2) 0.0226(7) Uani 1 1 d . . . . .
H20 H 0.438169 0.189500 0.781838 0.027 Uiso 1 1 calc R U . . .
C21 C 0.4429(3) 0.3365(3) 0.8144(2) 0.0226(7) Uani 1 1 d . . . . .
C22 C 0.5034(3) 0.2872(3) 0.8997(2) 0.0271(8) Uani 1 1 d . . . . .
H22 H 0.557141 0.215518 0.913292 0.033 Uiso 1 1 calc R U . . .
C23 C 0.4841(4) 0.3441(4) 0.9637(2) 0.0314(9) Uani 1 1 d . . . . .
H23 H 0.524773 0.310419 1.019856 0.038 Uiso 1 1 calc R U . . .
C24 C 0.4047(4) 0.4504(4) 0.9443(3) 0.0351(9) Uani 1 1 d . . . . .
H24 H 0.391344 0.488476 0.987449 0.042 Uiso 1 1 calc R U . . .
C25 C 0.3457(4) 0.4996(4) 0.8614(3) 0.0433(12) Uani 1 1 d . . . . .
H25 H 0.292543 0.571719 0.848216 0.052 Uiso 1 1 calc R U . . .
C26 C 0.3639(4) 0.4434(4) 0.7963(3) 0.0375(10) Uani 1 1 d . . . . .
H26 H 0.322795 0.477993 0.740341 0.045 Uiso 1 1 calc R U . . .
C27 C 0.3882(3) 0.3214(3) 0.6611(2) 0.0213(7) Uani 1 1 d . . . . .
C28 C 0.4010(4) 0.4283(3) 0.5971(3) 0.0291(8) Uani 1 1 d . . . . .
H28 H 0.459236 0.466216 0.606078 0.035 Uiso 1 1 calc R U . . .
C29 C 0.3268(4) 0.4796(4) 0.5187(3) 0.0341(9) Uani 1 1 d . . . . .
H29 H 0.334655 0.552359 0.476595 0.041 Uiso 1 1 calc R U . . .
C30 C 0.2422(4) 0.4224(4) 0.5040(3) 0.0336(9) Uani 1 1 d . . . . .
H30 H 0.193005 0.456494 0.451883 0.040 Uiso 1 1 calc R U . . .
C31 C 0.2304(4) 0.3145(4) 0.5665(3) 0.0350(9) Uani 1 1 d . . . . .
H31 H 0.174138 0.275214 0.556166 0.042 Uiso 1 1 calc R U . . .
C32 C 0.3027(4) 0.2646(4) 0.6451(3) 0.0299(8) Uani 1 1 d . . . . .
H32 H 0.293828 0.192361 0.687411 0.036 Uiso 1 1 calc R U . . .
C33 C 0.8391(6) 0.0010(7) 0.9521(4) 0.085(3) Uani 1 1 d . . . . .
H33A H 0.908680 -0.019717 0.920709 0.102 Uiso 1 1 calc R U . . .
H33B H 0.822313 0.086550 0.938530 0.102 Uiso 1 1 calc R U . . .
C34 C 0.8592(5) -0.0575(6) 1.0475(4) 0.0582(15) Uani 1 1 d . . . . .
H34A H 0.848236 0.000491 1.078669 0.070 Uiso 1 1 calc R U . . .
H34B H 0.938856 -0.103284 1.060777 0.070 Uiso 1 1 calc R U . . .
C35 C 0.7726(4) -0.1388(5) 1.0790(3) 0.0468(12) Uani 1 1 d . . . . .
H35A H 0.810794 -0.221363 1.091655 0.056 Uiso 1 1 calc R U . . .
H35B H 0.735079 -0.130138 1.133294 0.056 Uiso 1 1 calc R U . . .
C36 C 0.6867(5) -0.0980(7) 1.0009(3) 0.075(2) Uani 1 1 d . . . . .
H36A H 0.663092 -0.165739 0.992118 0.090 Uiso 1 1 calc R U . . .
H36B H 0.617467 -0.046410 1.012128 0.090 Uiso 1 1 calc R U . . .
C37 C 0.7334(5) 0.0730(6) 0.4957(4) 0.073(2) Uani 1 1 d . . . . .
H37A H 0.745921 0.023192 0.457761 0.088 Uiso 1 1 calc R U . . .
H37B H 0.808257 0.069170 0.523643 0.088 Uiso 1 1 calc R U . . .
C38 C 0.6802(4) 0.2009(5) 0.4388(3) 0.0505(13) Uani 1 1 d . . . . .
H38A H 0.737183 0.251682 0.430052 0.061 Uiso 1 1 calc R U . . .
H38B H 0.650628 0.205701 0.379834 0.061 Uiso 1 1 calc R U . . .
C39 C 0.5814(4) 0.2348(4) 0.4960(3) 0.0411(10) Uani 1 1 d . . . . .
H39A H 0.609099 0.263038 0.541348 0.049 Uiso 1 1 calc R U . . .
H39B H 0.518492 0.295337 0.458511 0.049 Uiso 1 1 calc R U . . .
C40 C 0.5429(4) 0.1192(4) 0.5392(3) 0.0430(11) Uani 1 1 d . . . . .
H40A H 0.498051 0.119740 0.592357 0.052 Uiso 1 1 calc R U . . .
H40B H 0.495782 0.102357 0.496524 0.052 Uiso 1 1 calc R U . . .
C41 C 0.7318(4) -0.2861(4) 0.6811(3) 0.0369(10) Uani 1 1 d . . . . .
H41A H 0.804080 -0.336922 0.673607 0.044 Uiso 1 1 calc R U . . .
H41B H 0.714561 -0.216373 0.626706 0.044 Uiso 1 1 calc R U . . .
C42 C 0.6333(4) -0.3516(4) 0.6988(3) 0.0389(10) Uani 1 1 d . . . . .
H42A H 0.641357 -0.407472 0.665879 0.047 Uiso 1 1 calc R U . . .
H42B H 0.558106 -0.297021 0.681566 0.047 Uiso 1 1 calc R U . . .
C43 C 0.6453(6) -0.4155(5) 0.8001(3) 0.0608(17) Uani 1 1 d . . . . .
H43A H 0.569242 -0.424108 0.825257 0.073 Uiso 1 1 calc R U . . .
H43B H 0.695189 -0.493820 0.814235 0.073 Uiso 1 1 calc R U . . .
C44 C 0.6998(4) -0.3383(3) 0.8372(3) 0.0313(9) Uani 1 1 d . . . . .
H44A H 0.642363 -0.297961 0.868587 0.038 Uiso 1 1 calc R U . . .
H44B H 0.764464 -0.385938 0.879928 0.038 Uiso 1 1 calc R U . . .

loop_
_atom_site_aniso_label
_atom_site_aniso_U_11
_atom_site_aniso_U_22
_atom_site_aniso_U_33
_atom_site_aniso_U_23
_atom_site_aniso_U_13
_atom_site_aniso_U_12
Ba1 0.02561(13) 0.01891(12) 0.02376(12) -0.00553(9) -0.00234(8) -0.00649(8)
I1 0.02982(15) 0.02782(15) 0.04747(17) -0.00208(12) 0.00400(11) -0.00813(11)
N1 0.0240(15) 0.0198(14) 0.0186(14) -0.0030(11) -0.0009(11) -0.0039(12)
N2 0.0180(14) 0.0211(14) 0.0202(14) -0.0055(12) -0.0037(11) -0.0017(11)
N3 0.0213(15) 0.0208(15) 0.0207(14) -0.0045(12) -0.0030(11) -0.0006(12)
O1 0.056(2) 0.073(2) 0.0254(15) -0.0073(15) -0.0021(14) -0.0418(18)
O2 0.0426(17) 0.0361(16) 0.0306(15) -0.0067(13) 0.0000(13) 0.0024(13)
O3 0.0361(15) 0.0255(13) 0.0244(13) -0.0079(11) 0.0008(11) -0.0116(11)
C1 0.0259(18) 0.0192(16) 0.0146(15) -0.0002(13) -0.0034(13) -0.0052(14)
C2 0.033(2) 0.0186(17) 0.0239(18) -0.0040(14) -0.0039(15) -0.0064(15)
C3 0.0261(19) 0.0227(18) 0.0245(18) -0.0042(15) -0.0006(14) -0.0065(15)
C4 0.0218(17) 0.0245(18) 0.0174(16) -0.0029(14) 0.0002(13) -0.0061(14)
C5 0.0231(18) 0.0256(18) 0.0145(15) -0.0007(14) 0.0026(13) -0.0054(14)
C6 0.0192(17) 0.0260(18) 0.0223(17) -0.0062(15) -0.0034(13) -0.0011(14)
C7 0.0268(18) 0.0178(16) 0.0140(15) -0.0030(13) -0.0025(13) -0.0031(14)
C8 0.0230(18) 0.0310(19) 0.0207(17) -0.0102(15) -0.0023(14) -0.0020(15)
C9 0.026(2) 0.033(2) 0.0247(19) -0.0071(17) -0.0026(15) -0.0035(16)
C10 0.028(2) 0.054(3) 0.026(2) -0.0160(19) -0.0036(16) -0.0057(19)
C11 0.034(2) 0.052(3) 0.041(2) -0.031(2) -0.0053(18) -0.0021(19)
C12 0.035(2) 0.036(2) 0.048(3) -0.023(2) -0.0079(19) 0.0020(18)
C13 0.030(2) 0.030(2) 0.030(2) -0.0113(17) -0.0093(16) 0.0035(16)
C14 0.033(2) 0.030(2) 0.033(2) -0.0133(17) -0.0108(17) -0.0013(16)
C15 0.047(3) 0.038(2) 0.028(2) -0.0091(18) -0.0174(19) -0.001(2)
C16 0.062(3) 0.032(2) 0.0194(19) -0.0009(17) -0.0087(19) -0.001(2)
C17 0.047(3) 0.033(2) 0.028(2) -0.0026(17) 0.0000(18) -0.0097(19)
C18 0.033(2) 0.029(2) 0.0268(19) -0.0048(16) -0.0063(16) -0.0059(16)
C19 0.0292(19) 0.0179(17) 0.0221(18) -0.0062(14) -0.0052(14) 0.0010(14)
C20 0.0240(18) 0.0218(17) 0.0195(17) -0.0047(14) -0.0018(14) -0.0025(14)
C21 0.0223(18) 0.0265(18) 0.0195(17) -0.0075(14) -0.0007(13) -0.0066(14)
C22 0.032(2) 0.0268(19) 0.0194(17) -0.0024(15) -0.0018(15) -0.0079(16)
C23 0.040(2) 0.040(2) 0.0153(17) -0.0061(16) -0.0009(15) -0.0159(18)
C24 0.035(2) 0.050(3) 0.031(2) -0.025(2) 0.0047(17) -0.0130(19)
C25 0.037(2) 0.050(3) 0.046(3) -0.032(2) -0.011(2) 0.011(2)
C26 0.037(2) 0.044(2) 0.033(2) -0.0227(19) -0.0142(17) 0.0087(19)
C27 0.0204(17) 0.0245(17) 0.0168(16) -0.0065(14) -0.0005(13) -0.0005(14)
C28 0.032(2) 0.0262(19) 0.0268(19) -0.0052(15) -0.0034(15) -0.0058(16)
C29 0.043(2) 0.029(2) 0.0226(19) -0.0010(16) 0.0008(16) -0.0023(17)
C30 0.033(2) 0.042(2) 0.0211(18) -0.0105(17) -0.0061(15) 0.0030(18)
C31 0.033(2) 0.040(2) 0.032(2) -0.0112(18) -0.0107(17) -0.0067(18)
C32 0.035(2) 0.0275(19) 0.0247(19) -0.0040(15) -0.0043(16) -0.0084(16)
C33 0.110(6) 0.125(6) 0.038(3) -0.009(3) -0.004(3) -0.096(5)
C34 0.060(4) 0.073(4) 0.046(3) -0.016(3) -0.012(2) -0.029(3)
C35 0.056(3) 0.051(3) 0.028(2) -0.008(2) 0.008(2) -0.008(2)
C36 0.066(4) 0.131(6) 0.033(3) -0.011(3) 0.008(2) -0.064(4)
C37 0.059(4) 0.063(4) 0.060(4) 0.011(3) 0.027(3) 0.017(3)
C38 0.040(3) 0.058(3) 0.036(2) 0.002(2) 0.003(2) -0.003(2)
C39 0.045(3) 0.040(2) 0.034(2) -0.0096(19) -0.0077(19) -0.004(2)
C40 0.037(2) 0.050(3) 0.038(2) -0.012(2) 0.0023(19) -0.004(2)
C41 0.057(3) 0.033(2) 0.025(2) -0.0111(17) 0.0080(18) -0.016(2)
C42 0.048(3) 0.042(2) 0.031(2) -0.0134(19) -0.0069(18) -0.015(2)
C43 0.101(5) 0.069(4) 0.027(2) -0.009(2) 0.003(3) -0.062(4)
C44 0.044(2) 0.0276(19) 0.0203(18) -0.0049(15) -0.0013(16) -0.0088(17)

loop_
_atom_type_symbol
_atom_type_description
_atom_type_scat_dispersion_real
_atom_type_scat_dispersion_imag
_atom_type_scat_source
Ba Ba -1.0456 8.4617 'International Tables Vol C Tables 4.2.6.8 and 6.1.1.4'
I I -0.3257 6.8362 'International Tables Vol C Tables 4.2.6.8 and 6.1.1.4'
N N 0.0311 0.0180 'International Tables Vol C Tables 4.2.6.8 and 6.1.1.4'
O O 0.0492 0.0322 'International Tables Vol C Tables 4.2.6.8 and 6.1.1.4'
C C 0.0181 0.0091 'International Tables Vol C Tables 4.2.6.8 and 6.1.1.4'
H H 0.0000 0.0000 'International Tables Vol C Tables 4.2.6.8 and 6.1.1.4'

loop_
_geom_angle_atom_site_label_1
_geom_angle_atom_site_label_2
_geom_angle_atom_site_label_3
_geom_angle
_geom_angle_site_symmetry_1
_geom_angle_site_symmetry_3
_geom_angle_publ_flag
N1 Ba1 O1 83.30(9) . . ?
N1 Ba1 O3 141.39(8) . . ?
O1 Ba1 O3 101.32(10) . . ?
N1 Ba1 O2 94.92(9) . . ?
O1 Ba1 O2 171.48(10) . . ?
O3 Ba1 O2 85.29(8) . . ?
N1 Ba1 N2 58.96(8) . . ?
O1 Ba1 N2 82.45(10) . . ?
O3 Ba1 N2 159.32(8) . . ?
O2 Ba1 N2 89.48(8) . . ?
N1 Ba1 N3 57.09(9) . . ?
O1 Ba1 N3 85.73(9) . . ?
O3 Ba1 N3 84.81(8) . . ?
O2 Ba1 N3 100.34(8) . . ?
N2 Ba1 N3 115.84(8) . . ?
N1 Ba1 I1 141.89(6) . . ?
O1 Ba1 I1 90.71(7) . . ?
O3 Ba1 I1 76.70(6) . . ?
O2 Ba1 I1 85.55(7) . . ?
N2 Ba1 I1 82.96(6) . . ?
N3 Ba1 I1 160.11(6) . . ?
C1 N1 C4 105.9(3) . . ?
C1 N1 Ba1 124.6(2) . . ?
C4 N1 Ba1 128.0(2) . . ?
C7 N2 C20 119.0(3) . . ?
C7 N2 Ba1 114.5(2) . . ?
C20 N2 Ba1 124.9(2) . . ?
C5 N3 C6 116.1(3) . . ?
C5 N3 Ba1 113.1(2) . . ?
C6 N3 Ba1 130.5(2) . . ?
C33 O1 C36 107.4(4) . . ?
C33 O1 Ba1 121.8(3) . . ?
C36 O1 Ba1 129.8(3) . . ?
C37 O2 C40 107.1(3) . . ?
C37 O2 Ba1 120.4(4) . . ?
C40 O2 Ba1 109.4(2) . . ?
C41 O3 C44 108.1(3) . . ?
C41 O3 Ba1 121.3(2) . . ?
C44 O3 Ba1 121.3(2) . . ?
N1 C1 C2 111.1(3) . . ?
N1 C1 C7 119.6(3) . . ?
C2 C1 C7 128.9(3) . . ?
C3 C2 C1 105.9(3) . . ?
C3 C2 H2 127.0 . . ?
C1 C2 H2 127.0 . . ?
C2 C3 C4 106.1(3) . . ?
C2 C3 H3 127.0 . . ?
C4 C3 H3 127.0 . . ?
N1 C4 C3 110.9(3) . . ?
N1 C4 C5 119.4(3) . . ?
C3 C4 C5 129.3(3) . . ?
N3 C5 C4 122.3(3) . . ?
N3 C5 H5 118.8 . . ?
C4 C5 H5 118.8 . . ?
N3 C6 C19 108.0(3) . . ?
N3 C6 C8 109.7(3) . . ?
C19 C6 C8 115.3(3) . . ?
N3 C6 H6 107.9 . . ?
C19 C6 H6 107.9 . . ?
C8 C6 H6 107.9 . . ?
N2 C7 C1 121.6(3) . . ?
N2 C7 H7 119.2 . . ?
C1 C7 H7 119.2 . . ?
C13 C8 C9 117.9(3) . . ?
C13 C8 C6 122.8(3) . . ?
C9 C8 C6 119.0(3) . . ?
C10 C9 C8 120.5(4) . . ?
C10 C9 H9 119.7 . . ?
C8 C9 H9 119.7 . . ?
C9 C10 C11 121.1(4) . . ?
C9 C10 H10 119.4 . . ?
C11 C10 H10 119.4 . . ?
C10 C11 C12 119.2(4) . . ?
C10 C11 H11 120.4 . . ?
C12 C11 H11 120.4 . . ?
C11 C12 C13 119.9(4) . . ?
C11 C12 H12 120.0 . . ?
C13 C12 H12 120.0 . . ?
C8 C13 C12 121.4(4) . . ?
C8 C13 H13 119.3 . . ?
C12 C13 H13 119.3 . . ?
C19 C14 C15 120.6(4) . . ?
C19 C14 H14 119.7 . . ?
C15 C14 H14 119.7 . . ?
C16 C15 C14 120.2(4) . . ?
C16 C15 H15 119.9 . . ?
C14 C15 H15 119.9 . . ?
C15 C16 C17 119.8(4) . . ?
C15 C16 H16 120.1 . . ?
C17 C16 H16 120.1 . . ?
C18 C17 C16 119.9(4) . . ?
C18 C17 H17 120.1 . . ?
C16 C17 H17 120.1 . . ?
C17 C18 C19 120.7(4) . . ?
C17 C18 H18 119.6 . . ?
C19 C18 H18 119.6 . . ?
C14 C19 C18 118.7(4) . . ?
C14 C19 C6 120.2(4) . . ?
C18 C19 C6 121.0(3) . . ?
N2 C20 C21 114.1(3) . . ?
N2 C20 C27 110.8(3) . . ?
C21 C20 C27 113.8(3) . . ?
N2 C20 H20 105.8 . . ?
C21 C20 H20 105.8 . . ?
C27 C20 H20 105.8 . . ?
C26 C21 C22 118.1(3) . . ?
C26 C21 C20 124.3(3) . . ?
C22 C21 C20 117.5(3) . . ?
C23 C22 C21 120.8(4) . . ?
C23 C22 H22 119.6 . . ?
C21 C22 H22 119.6 . . ?
C24 C23 C22 120.2(3) . . ?
C24 C23 H23 119.9 . . ?
C22 C23 H23 119.9 . . ?
C25 C24 C23 119.6(4) . . ?
C25 C24 H24 120.2 . . ?
C23 C24 H24 120.2 . . ?
C24 C25 C26 121.0(4) . . ?
C24 C25 H25 119.5 . . ?
C26 C25 H25 119.5 . . ?
C21 C26 C25 120.4(4) . . ?
C21 C26 H26 119.8 . . ?
C25 C26 H26 119.8 . . ?
C28 C27 C32 118.9(3) . . ?
C28 C27 C20 122.3(3) . . ?
C32 C27 C20 118.8(3) . . ?
C27 C28 C29 120.3(4) . . ?
C27 C28 H28 119.8 . . ?
C29 C28 H28 119.8 . . ?
C30 C29 C28 120.1(4) . . ?
C30 C29 H29 120.0 . . ?
C28 C29 H29 120.0 . . ?
C29 C30 C31 120.0(4) . . ?
C29 C30 H30 120.0 . . ?
C31 C30 H30 120.0 . . ?
C30 C31 C32 119.9(4) . . ?
C30 C31 H31 120.1 . . ?
C32 C31 H31 120.1 . . ?
C27 C32 C31 120.8(4) . . ?
C27 C32 H32 119.6 . . ?
C31 C32 H32 119.6 . . ?
C34 C33 O1 109.4(5) . . ?
C34 C33 H33A 109.8 . . ?
O1 C33 H33A 109.8 . . ?
C34 C33 H33B 109.8 . . ?
O1 C33 H33B 109.8 . . ?
H33A C33 H33B 108.2 . . ?
C33 C34 C35 107.7(4) . . ?
C33 C34 H34A 110.2 . . ?
C35 C34 H34A 110.2 . . ?
C33 C34 H34B 110.2 . . ?
C35 C34 H34B 110.2 . . ?
H34A C34 H34B 108.5 . . ?
C36 C35 C34 103.4(4) . . ?
C36 C35 H35A 111.1 . . ?
C34 C35 H35A 111.1 . . ?
C36 C35 H35B 111.1 . . ?
C34 C35 H35B 111.1 . . ?
H35A C35 H35B 109.1 . . ?
O1 C36 C35 107.9(4) . . ?
O1 C36 H36A 110.1 . . ?
C35 C36 H36A 110.1 . . ?
O1 C36 H36B 110.1 . . ?
C35 C36 H36B 110.1 . . ?
H36A C36 H36B 108.4 . . ?
O2 C37 C38 107.4(4) . . ?
O2 C37 H37A 110.2 . . ?
C38 C37 H37A 110.2 . . ?
O2 C37 H37B 110.2 . . ?
C38 C37 H37B 110.2 . . ?
H37A C37 H37B 108.5 . . ?
C39 C38 C37 102.8(4) . . ?
C39 C38 H38A 111.2 . . ?
C37 C38 H38A 111.2 . . ?
C39 C38 H38B 111.2 . . ?
C37 C38 H38B 111.2 . . ?
H38A C38 H38B 109.1 . . ?
C40 C39 C38 101.8(4) . . ?
C40 C39 H39A 111.4 . . ?
C38 C39 H39A 111.4 . . ?
C40 C39 H39B 111.4 . . ?
C38 C39 H39B 111.4 . . ?
H39A C39 H39B 109.3 . . ?
O2 C40 C39 103.4(4) . . ?
O2 C40 H40A 111.1 . . ?
C39 C40 H40A 111.1 . . ?
O2 C40 H40B 111.1 . . ?
C39 C40 H40B 111.1 . . ?
H40A C40 H40B 109.0 . . ?
O3 C41 C42 105.1(3) . . ?
O3 C41 H41A 110.7 . . ?
C42 C41 H41A 110.7 . . ?
O3 C41 H41B 110.7 . . ?
C42 C41 H41B 110.7 . . ?
H41A C41 H41B 108.8 . . ?
C41 C42 C43 103.1(4) . . ?
C41 C42 H42A 111.1 . . ?
C43 C42 H42A 111.1 . . ?
C41 C42 H42B 111.1 . . ?
C43 C42 H42B 111.1 . . ?
H42A C42 H42B 109.1 . . ?
C44 C43 C42 104.8(4) . . ?
C44 C43 H43A 110.8 . . ?
C42 C43 H43A 110.8 . . ?
C44 C43 H43B 110.8 . . ?
C42 C43 H43B 110.8 . . ?
H43A C43 H43B 108.9 . . ?
O3 C44 C43 107.0(3) . . ?
O3 C44 H44A 110.3 . . ?
C43 C44 H44A 110.3 . . ?
O3 C44 H44B 110.3 . . ?
C43 C44 H44B 110.3 . . ?
H44A C44 H44B 108.6 . . ?

loop_
_geom_bond_atom_site_label_1
_geom_bond_atom_site_label_2
_geom_bond_distance
_geom_bond_site_symmetry_2
_geom_bond_publ_flag
Ba1 N1 2.665(3) . ?
Ba1 O1 2.686(3) . ?
Ba1 O3 2.767(3) . ?
Ba1 O2 2.779(3) . ?
Ba1 N2 2.978(3) . ?
Ba1 N3 3.119(3) . ?
Ba1 I1 3.5145(5) . ?
N1 C1 1.354(4) . ?
N1 C4 1.362(5) . ?
N2 C7 1.290(5) . ?
N2 C20 1.482(4) . ?
N3 C5 1.279(5) . ?
N3 C6 1.483(4) . ?
O1 C33 1.433(6) . ?
O1 C36 1.435(6) . ?
O2 C37 1.431(6) . ?
O2 C40 1.450(5) . ?
O3 C41 1.442(4) . ?
O3 C44 1.451(5) . ?
C1 C2 1.410(5) . ?
C1 C7 1.444(5) . ?
C2 C3 1.391(5) . ?
C2 H2 0.9300 . ?
C3 C4 1.407(5) . ?
C3 H3 0.9300 . ?
C4 C5 1.439(5) . ?
C5 H5 0.9300 . ?
C6 C19 1.517(5) . ?
C6 C8 1.525(5) . ?
C6 H6 0.9800 . ?
C7 H7 0.9300 . ?
C8 C13 1.386(5) . ?
C8 C9 1.412(5) . ?
C9 C10 1.377(5) . ?
C9 H9 0.9300 . ?
C10 C11 1.383(6) . ?
C10 H10 0.9300 . ?
C11 C12 1.390(6) . ?
C11 H11 0.9300 . ?
C12 C13 1.395(5) . ?
C12 H12 0.9300 . ?
C13 H13 0.9300 . ?
C14 C19 1.384(5) . ?
C14 C15 1.397(6) . ?
C14 H14 0.9300 . ?
C15 C16 1.377(7) . ?
C15 H15 0.9300 . ?
C16 C17 1.391(6) . ?
C16 H16 0.9300 . ?
C17 C18 1.388(5) . ?
C17 H17 0.9300 . ?
C18 C19 1.398(6) . ?
C18 H18 0.9300 . ?
C20 C21 1.528(5) . ?
C20 C27 1.533(4) . ?
C20 H20 0.9800 . ?
C21 C26 1.382(5) . ?
C21 C22 1.404(5) . ?
C22 C23 1.383(5) . ?
C22 H22 0.9300 . ?
C23 C24 1.378(6) . ?
C23 H23 0.9300 . ?
C24 C25 1.368(6) . ?
C24 H24 0.9300 . ?
C25 C26 1.393(5) . ?
C25 H25 0.9300 . ?
C26 H26 0.9300 . ?
C27 C28 1.383(5) . ?
C27 C32 1.389(5) . ?
C28 C29 1.400(5) . ?
C28 H28 0.9300 . ?
C29 C30 1.378(6) . ?
C29 H29 0.9300 . ?
C30 C31 1.379(6) . ?
C30 H30 0.9300 . ?
C31 C32 1.390(5) . ?
C31 H31 0.9300 . ?
C32 H32 0.9300 . ?
C33 C34 1.421(7) . ?
C33 H33A 0.9700 . ?
C33 H33B 0.9700 . ?
C34 C35 1.510(7) . ?
C34 H34A 0.9700 . ?
C34 H34B 0.9700 . ?
C35 C36 1.481(7) . ?
C35 H35A 0.9700 . ?
C35 H35B 0.9700 . ?
C36 H36A 0.9700 . ?
C36 H36B 0.9700 . ?
C37 C38 1.522(7) . ?
C37 H37A 0.9700 . ?
C37 H37B 0.9700 . ?
C38 C39 1.515(6) . ?
C38 H38A 0.9700 . ?
C38 H38B 0.9700 . ?
C39 C40 1.495(7) . ?
C39 H39A 0.9700 . ?
C39 H39B 0.9700 . ?
C40 H40A 0.9700 . ?
C40 H40B 0.9700 . ?
C41 C42 1.492(6) . ?
C41 H41A 0.9700 . ?
C41 H41B 0.9700 . ?
C42 C43 1.506(6) . ?
C42 H42A 0.9700 . ?
C42 H42B 0.9700 . ?
C43 C44 1.496(6) . ?
C43 H43A 0.9700 . ?
C43 H43B 0.9700 . ?
C44 H44A 0.9700 . ?
C44 H44B 0.9700 . ?

loop_
_geom_torsion_atom_site_label_1
_geom_torsion_atom_site_label_2
_geom_torsion_atom_site_label_3
_geom_torsion_atom_site_label_4
_geom_torsion
_geom_torsion_site_symmetry_1
_geom_torsion_site_symmetry_2
_geom_torsion_site_symmetry_3
_geom_torsion_site_symmetry_4
_geom_torsion_publ_flag
C4 N1 C1 C2 1.1(4) . . . . ?
Ba1 N1 C1 C2 167.9(2) . . . . ?
C4 N1 C1 C7 -172.3(3) . . . . ?
Ba1 N1 C1 C7 -5.5(4) . . . . ?
N1 C1 C2 C3 -0.8(4) . . . . ?
C7 C1 C2 C3 171.8(3) . . . . ?
C1 C2 C3 C4 0.1(4) . . . . ?
C1 N1 C4 C3 -1.0(4) . . . . ?
Ba1 N1 C4 C3 -167.2(2) . . . . ?
C1 N1 C4 C5 172.1(3) . . . . ?
Ba1 N1 C4 C5 5.9(4) . . . . ?
C2 C3 C4 N1 0.6(4) . . . . ?
C2 C3 C4 C5 -171.8(3) . . . . ?
C6 N3 C5 C4 -175.3(3) . . . . ?
Ba1 N3 C5 C4 -0.7(4) . . . . ?
N1 C4 C5 N3 -2.8(5) . . . . ?
C3 C4 C5 N3 168.9(4) . . . . ?
C5 N3 C6 C19 106.2(4) . . . . ?
Ba1 N3 C6 C19 -67.2(4) . . . . ?
C5 N3 C6 C8 -127.4(3) . . . . ?
Ba1 N3 C6 C8 59.2(4) . . . . ?
C20 N2 C7 C1 174.5(3) . . . . ?
Ba1 N2 C7 C1 8.3(4) . . . . ?
N1 C1 C7 N2 -2.9(5) . . . . ?
C2 C1 C7 N2 -175.0(3) . . . . ?
N3 C6 C8 C13 -149.4(4) . . . . ?
C19 C6 C8 C13 -27.3(5) . . . . ?
N3 C6 C8 C9 37.2(5) . . . . ?
C19 C6 C8 C9 159.3(3) . . . . ?
C13 C8 C9 C10 -1.8(6) . . . . ?
C6 C8 C9 C10 171.9(4) . . . . ?
C8 C9 C10 C11 -0.5(6) . . . . ?
C9 C10 C11 C12 2.2(7) . . . . ?
C10 C11 C12 C13 -1.5(7) . . . . ?
C9 C8 C13 C12 2.5(6) . . . . ?
C6 C8 C13 C12 -170.9(4) . . . . ?
C11 C12 C13 C8 -0.9(7) . . . . ?
C19 C14 C15 C16 0.3(6) . . . . ?
C14 C15 C16 C17 0.3(7) . . . . ?
C15 C16 C17 C18 -0.6(6) . . . . ?
C16 C17 C18 C19 0.3(6) . . . . ?
C15 C14 C19 C18 -0.6(5) . . . . ?
C15 C14 C19 C6 175.4(3) . . . . ?
C17 C18 C19 C14 0.3(6) . . . . ?
C17 C18 C19 C6 -175.7(4) . . . . ?
N3 C6 C19 C14 -106.0(4) . . . . ?
C8 C6 C19 C14 130.9(4) . . . . ?
N3 C6 C19 C18 69.9(4) . . . . ?
C8 C6 C19 C18 -53.2(5) . . . . ?
C7 N2 C20 C21 -35.1(4) . . . . ?
Ba1 N2 C20 C21 129.5(3) . . . . ?
C7 N2 C20 C27 94.9(4) . . . . ?
Ba1 N2 C20 C27 -100.5(3) . . . . ?
N2 C20 C21 C26 128.6(4) . . . . ?
C27 C20 C21 C26 0.2(5) . . . . ?
N2 C20 C21 C22 -55.1(4) . . . . ?
C27 C20 C21 C22 176.4(3) . . . . ?
C26 C21 C22 C23 0.2(6) . . . . ?
C20 C21 C22 C23 -176.2(4) . . . . ?
C21 C22 C23 C24 0.0(6) . . . . ?
C22 C23 C24 C25 -0.3(7) . . . . ?
C23 C24 C25 C26 0.5(8) . . . . ?
C22 C21 C26 C25 -0.1(7) . . . . ?
C20 C21 C26 C25 176.1(4) . . . . ?
C24 C25 C26 C21 -0.3(8) . . . . ?
N2 C20 C27 C28 -64.6(4) . . . . ?
C21 C20 C27 C28 65.6(4) . . . . ?
N2 C20 C27 C32 116.5(4) . . . . ?
C21 C20 C27 C32 -113.4(4) . . . . ?
C32 C27 C28 C29 1.7(6) . . . . ?
C20 C27 C28 C29 -177.2(3) . . . . ?
C27 C28 C29 C30 -1.5(6) . . . . ?
C28 C29 C30 C31 0.1(6) . . . . ?
C29 C30 C31 C32 1.0(6) . . . . ?
C28 C27 C32 C31 -0.6(6) . . . . ?
C20 C27 C32 C31 178.4(3) . . . . ?
C30 C31 C32 C27 -0.8(6) . . . . ?
C36 O1 C33 C34 10.9(9) . . . . ?
Ba1 O1 C33 C34 -158.3(5) . . . . ?
O1 C33 C34 C35 2.3(9) . . . . ?
C33 C34 C35 C36 -13.9(8) . . . . ?
C33 O1 C36 C35 -20.0(8) . . . . ?
Ba1 O1 C36 C35 148.1(4) . . . . ?
C34 C35 C36 O1 20.6(7) . . . . ?
C40 O2 C37 C38 12.9(7) . . . . ?
Ba1 O2 C37 C38 -112.8(5) . . . . ?
O2 C37 C38 C39 13.4(7) . . . . ?
C37 C38 C39 C40 -33.4(6) . . . . ?
C37 O2 C40 C39 -34.6(5) . . . . ?
Ba1 O2 C40 C39 97.5(3) . . . . ?
C38 C39 C40 O2 42.1(4) . . . . ?
C44 O3 C41 C42 27.7(4) . . . . ?
Ba1 O3 C41 C42 -119.1(3) . . . . ?
O3 C41 C42 C43 -34.8(5) . . . . ?
C41 C42 C43 C44 28.9(6) . . . . ?
C41 O3 C44 C43 -9.1(5) . . . . ?
Ba1 O3 C44 C43 137.7(3) . . . . ?
C42 C43 C44 O3 -12.8(6) . . . . ?
